data_7057170
loop_
_publ_author_name
'Konidaris, Konstantis F.'
'Pilati, Tullio'
'Terraneo, Giancarlo'
'Politzer, Peter'
'Murray, Jane S.'
'Scilabra, Patrick'
'Resnati, Giuseppe'

_publ_section_title
;
 Cyanine dyes: synergistic action of hydrogen, halogen and chalcogen bonds
 allows discrete I42&#x2212; anions in crystals
;
_journal_issue 13
_journal_name_full 'New Journal of Chemistry'
_journal_page_first 10463
_journal_paper_doi 10.1039/C8NJ00421H
_journal_volume 42
_journal_year 2018
_chemical_formula_moiety '2(C23 H25 N2 O Se),2(C7 H7 O3 S), C H2 Cl2'
_chemical_formula_sum 'C61 H66 Cl2 N4 O8 S2 Se2'
_chemical_formula_weight 1276.11
_space_group_crystal_system triclinic
_space_group_IT_number 2
_space_group_name_Hall '-P 1'
_space_group_name_H-M_alt 'P -1'
_symmetry_space_group_name_Hall '-P 1'
_symmetry_space_group_name_H-M 'P -1'
_atom_sites_solution_hydrogens geom
_atom_sites_solution_primary direct
_atom_sites_solution_secondary direct
_audit_creation_method SHELXL-2013
_audit_update_record
;
2018-01-16 deposited with the CCDC.
2018-03-12 downloaded from the CCDC.
;
_cell_angle_alpha 74.32(3)
_cell_angle_beta 86.43(2)
_cell_angle_gamma 70.07(2)
_cell_formula_units_Z 1
_cell_length_a 8.008(7)
_cell_length_b 11.380(9)
_cell_length_c 17.301(13)
_cell_measurement_reflns_used 998
_cell_measurement_temperature 100(2)
_cell_measurement_theta_max 18.44
_cell_measurement_theta_min 3.39
_cell_volume 1426(2)
_computing_cell_refinement 'Bruker SAINT'
_computing_data_collection 'Bruker APEX2'
_computing_data_reduction 'Bruker SAINT'
_computing_molecular_graphics
;
Mercury (Macrae, C. F., Edgington, P. R., McCabe, P., Pidcock, E., 
Shields, G. P., Taylor, R., Towler, M. & van de Streek, J. (2006). 
J. Appl. Cryst. 39, 453-457
;
_computing_publication_material 'SHELXL-2013 (Sheldrick, 2013)'
_computing_structure_refinement 'SHELXL-2013 (Sheldrick, 2013)'
_computing_structure_solution 'SHELXS (Sheldrick, 2013)'
_diffrn_ambient_temperature 100(2)
_diffrn_measured_fraction_theta_full 0.757
_diffrn_measured_fraction_theta_max 0.974
_diffrn_measurement_device_type 'Bruker APEX-II CCD'
_diffrn_measurement_method '\f and \w scans'
_diffrn_radiation_type MoK\a
_diffrn_radiation_wavelength 0.71073
_diffrn_reflns_av_R_equivalents 0.0886
_diffrn_reflns_av_unetI/netI 0.1286
_diffrn_reflns_Laue_measured_fraction_full 0.757
_diffrn_reflns_Laue_measured_fraction_max 0.974
_diffrn_reflns_limit_h_max 8
_diffrn_reflns_limit_h_min -8
_diffrn_reflns_limit_k_max 12
_diffrn_reflns_limit_k_min -12
_diffrn_reflns_limit_l_max 18
_diffrn_reflns_limit_l_min -18
_diffrn_reflns_number 12265
_diffrn_reflns_point_group_measured_fraction_full 0.757
_diffrn_reflns_point_group_measured_fraction_max 0.974
_diffrn_reflns_theta_full 25.242
_diffrn_reflns_theta_max 23.100
_diffrn_reflns_theta_min 3.679
_diffrn_source Microfocus
_exptl_absorpt_coefficient_mu 1.523
_exptl_absorpt_correction_T_max 0.7448
_exptl_absorpt_correction_T_min 0.6607
_exptl_absorpt_correction_type multi-scan
_exptl_absorpt_process_details 'Bruker (2001). SADABS. Bruker AXS Inc., Madison, Wisconsin, USA.'
_exptl_crystal_colour orange
_exptl_crystal_density_diffrn 1.486
_exptl_crystal_description 'thin plate'
_exptl_crystal_F_000 658
_exptl_crystal_size_max 0.1
_exptl_crystal_size_mid 0.08
_exptl_crystal_size_min 0.02
_refine_diff_density_max 0.588
_refine_diff_density_min -0.681
_refine_diff_density_rms 0.103
_refine_ls_extinction_method none
_refine_ls_goodness_of_fit_ref 1.009
_refine_ls_hydrogen_treatment constr
_refine_ls_matrix_type full
_refine_ls_number_parameters 370
_refine_ls_number_reflns 3916
_refine_ls_number_restraints 7
_refine_ls_restrained_S_all 1.010
_refine_ls_R_factor_all 0.1201
_refine_ls_R_factor_gt 0.0595
_refine_ls_shift/su_max 0.001
_refine_ls_shift/su_mean 0.000
_refine_ls_structure_factor_coef Fsqd
_refine_ls_weighting_details
;
 w=1/[\s^2^(Fo^2^)+(0.0670P)^2^]
 where P=(Fo^2^+2Fc^2^)/3
;
_refine_ls_weighting_scheme calc
_refine_ls_wR_factor_gt 0.1184
_refine_ls_wR_factor_ref 0.1425
_reflns_Friedel_coverage 0.000
_reflns_number_gt 2468
_reflns_number_total 3916
_reflns_threshold_expression 'I > 2\s(I)'
_cod_data_source_file c8nj00421h2.cif
_cod_data_source_block kk54a_1
_cod_depositor_comments 'Adding full bibliography for 7057169--7057170.cif.'
_cod_database_code 7057170
_shelx_space_group_comment
;
The symmetry employed for this shelxl refinement is uniquely defined
by the following loop, which should always be used as a source of
symmetry information in preference to the above space-group names.
They are only intended as comments.
;
_shelxl_version_number 2013-2

loop_
_space_group_symop_operation_xyz
'x, y, z'
'-x, -y, -z'

loop_
_atom_site_label
_atom_site_type_symbol
_atom_site_fract_x
_atom_site_fract_y
_atom_site_fract_z
_atom_site_U_iso_or_equiv
_atom_site_adp_type
_atom_site_occupancy
_atom_site_site_symmetry_order
_atom_site_calc_flag
_atom_site_refinement_flags_posn
_atom_site_refinement_flags_adp
_atom_site_refinement_flags_occupancy
_atom_site_disorder_assembly
_atom_site_disorder_group
Se1 Se 0.39136(9) 0.33081(7) 0.61607(4) 0.0254(3) Uani 1 1 d . . . . .
O1 O 0.6005(6) 0.4539(4) 0.9038(3) 0.0327(12) Uani 1 1 d . . . . .
N1 N 0.3647(7) 0.5667(5) 0.6292(3) 0.0228(13) Uani 1 1 d . . . . .
N2 N 0.0739(7) 0.6436(5) 0.3773(3) 0.0255(14) Uani 1 1 d . . . . .
C1 C 0.4699(8) 0.3519(7) 0.7099(4) 0.0248(17) Uani 1 1 d . . . . .
C2 C 0.5469(8) 0.2589(7) 0.7812(4) 0.0291(18) Uani 1 1 d . . . . .
H2 H 0.5710 0.1694 0.7861 0.035 Uiso 1 1 calc R U . . .
C3 C 0.5870(9) 0.2979(7) 0.8440(4) 0.0321(18) Uani 1 1 d . . . . .
H3 H 0.6360 0.2352 0.8928 0.039 Uiso 1 1 calc R U . . .
C4 C 0.5572(8) 0.4271(7) 0.8370(4) 0.0257(17) Uani 1 1 d . . . . .
C5 C 0.4828(8) 0.5226(7) 0.7669(4) 0.0270(17) Uani 1 1 d . . . . .
H5 H 0.4616 0.6116 0.7621 0.032 Uiso 1 1 calc R U . . .
C6 C 0.4408(8) 0.4812(7) 0.7039(4) 0.0252(17) Uani 1 1 d . . . . .
C7 C 0.3210(8) 0.5136(6) 0.5744(4) 0.0237(17) Uani 1 1 d . . . . .
C8 C 0.2300(8) 0.5891(7) 0.5021(4) 0.0232(16) Uani 1 1 d . . . . .
H8A H 0.1963 0.6801 0.4946 0.028 Uiso 1 1 calc R U . . .
C9 C 0.1811(8) 0.5516(6) 0.4392(4) 0.0248(17) Uani 1 1 d . . . . .
C10 C 0.2400(8) 0.4210(6) 0.4321(4) 0.0254(17) Uani 1 1 d . . . . .
H10 H 0.3104 0.3531 0.4745 0.031 Uiso 1 1 calc R U . . .
C11 C 0.1986(8) 0.3921(6) 0.3674(4) 0.0253(17) Uani 1 1 d . . . . .
H11 H 0.2399 0.3043 0.3652 0.030 Uiso 1 1 calc R U . . .
C12 C 0.0943(8) 0.4895(7) 0.3023(4) 0.0284(18) Uani 1 1 d . . . . .
C13 C 0.0531(9) 0.4622(7) 0.2322(4) 0.0306(18) Uani 1 1 d . . . . .
H13 H 0.0952 0.3750 0.2290 0.037 Uiso 1 1 calc R U . . .
C14 C -0.0454(9) 0.5570(8) 0.1687(4) 0.0326(19) Uani 1 1 d . . . . .
C15 C -0.1005(9) 0.6836(7) 0.1755(4) 0.0313(18) Uani 1 1 d . . . . .
H15 H -0.1673 0.7512 0.1319 0.038 Uiso 1 1 calc R U . . .
C16 C -0.0639(8) 0.7162(7) 0.2413(4) 0.0296(18) Uani 1 1 d . . . . .
H16 H -0.1051 0.8042 0.2429 0.036 Uiso 1 1 calc R U . . .
C17 C 0.0360(8) 0.6177(7) 0.3071(4) 0.0235(17) Uani 1 1 d . . . . .
C18 C 0.5647(10) 0.5866(7) 0.9020(4) 0.0370(19) Uani 1 1 d . . . . .
H18A H 0.6022 0.5915 0.9536 0.056 Uiso 1 1 calc R U . . .
H18B H 0.4370 0.6340 0.8925 0.056 Uiso 1 1 calc R U . . .
H18C H 0.6304 0.6252 0.8588 0.056 Uiso 1 1 calc R U . . .
C19 C 0.3293(9) 0.7068(6) 0.6134(4) 0.0281(18) Uani 1 1 d . . . . .
H19A H 0.3402 0.7438 0.5553 0.034 Uiso 1 1 calc R U . . .
H19B H 0.4193 0.7213 0.6430 0.034 Uiso 1 1 calc R U . . .
C20 C 0.1466(9) 0.7755(7) 0.6386(5) 0.041(2) Uani 1 1 d . . . . .
H20A H 0.1277 0.8683 0.6274 0.061 Uiso 1 1 calc R U . . .
H20B H 0.1360 0.7399 0.6963 0.061 Uiso 1 1 calc R U . . .
H20C H 0.0571 0.7629 0.6086 0.061 Uiso 1 1 calc R U . . .
C21 C -0.0129(9) 0.7793(7) 0.3853(4) 0.0327(18) Uani 1 1 d . . . . .
H21A H -0.1305 0.8180 0.3569 0.039 Uiso 1 1 calc R U . . .
H21B H -0.0321 0.7765 0.4428 0.039 Uiso 1 1 calc R U . . .
C22 C 0.0960(9) 0.8616(7) 0.3519(5) 0.039(2) Uani 1 1 d . . . . .
H22A H 0.0353 0.9491 0.3581 0.058 Uiso 1 1 calc R U . . .
H22B H 0.1136 0.8659 0.2948 0.058 Uiso 1 1 calc R U . . .
H22C H 0.2117 0.8246 0.3807 0.058 Uiso 1 1 calc R U . . .
C23 C -0.0915(10) 0.5272(8) 0.0959(4) 0.047(2) Uani 1 1 d . . . . .
H23A H -0.1624 0.6077 0.0579 0.071 Uiso 0.5 1 calc R U P . .
H23B H -0.1602 0.4683 0.1112 0.071 Uiso 0.5 1 calc R U P . .
H23C H 0.0178 0.4860 0.0706 0.071 Uiso 0.5 1 calc R U P . .
H23D H -0.0408 0.4336 0.1019 0.071 Uiso 0.5 1 calc R U P . .
H23E H -0.0430 0.5730 0.0486 0.071 Uiso 0.5 1 calc R U P . .
H23F H -0.2210 0.5553 0.0892 0.071 Uiso 0.5 1 calc R U P . .
S1 S 0.4539(2) -0.06169(18) 0.74618(11) 0.0314(5) Uani 1 1 d . . . . .
O2 O 0.5094(7) -0.1692(5) 0.7114(3) 0.0550(16) Uani 1 1 d . . . . .
O3 O 0.2965(7) -0.0529(6) 0.7915(3) 0.0673(18) Uani 1 1 d . . . . .
O4 O 0.4433(6) 0.0604(4) 0.6899(3) 0.0397(13) Uani 1 1 d . . . . .
C24 C 0.6287(8) -0.0939(6) 0.8161(4) 0.0242(17) Uani 1 1 d . . . . .
C25 C 0.7987(9) -0.1127(6) 0.7889(4) 0.0281(17) Uani 1 1 d . . . . .
H25 H 0.8212 -0.1116 0.7342 0.034 Uiso 1 1 calc R U . . .
C26 C 0.9372(9) -0.1334(6) 0.8406(4) 0.0300(18) Uani 1 1 d . . . . .
H26 H 1.0535 -0.1457 0.8207 0.036 Uiso 1 1 calc R U . . .
C27 C 0.9097(9) -0.1363(7) 0.9207(4) 0.0325(18) Uani 1 1 d . . . . .
C28 C 0.7375(10) -0.1138(7) 0.9467(4) 0.0368(19) Uani 1 1 d . . . . .
H28 H 0.7147 -0.1122 1.0010 0.044 Uiso 1 1 calc R U . . .
C29 C 0.5959(9) -0.0935(7) 0.8957(4) 0.0331(19) Uani 1 1 d . . . . .
H29 H 0.4791 -0.0795 0.9152 0.040 Uiso 1 1 calc R U . . .
C30 C 1.0625(10) -0.1611(8) 0.9774(5) 0.051(2) Uani 1 1 d . . . . .
H30A H 1.1733 -0.1745 0.9482 0.076 Uiso 0.5 1 calc R U P . .
H30B H 1.0730 -0.2385 1.0216 0.076 Uiso 0.5 1 calc R U P . .
H30C H 1.0399 -0.0862 0.9992 0.076 Uiso 0.5 1 calc R U P . .
H30D H 1.0175 -0.1583 1.0311 0.076 Uiso 0.5 1 calc R U P . .
H30E H 1.1178 -0.0943 0.9577 0.076 Uiso 0.5 1 calc R U P . .
H30F H 1.1508 -0.2466 0.9801 0.076 Uiso 0.5 1 calc R U P . .
Cl1 Cl 0.6647(8) -0.0773(6) 0.5115(3) 0.0806(17) Uani 0.5 1 d D . P A -1
Cl2 Cl 0.2807(7) 0.0092(5) 0.4811(3) 0.0654(16) Uani 0.5 1 d D . P A -1
C31 C 0.4644(10) 0.0505(17) 0.4996(13) 0.064(6) Uani 0.5 1 d D U P A -1
H31A H 0.4730 0.1228 0.4543 0.077 Uiso 0.5 1 calc R U P A -1
H31B H 0.4442 0.0814 0.5488 0.077 Uiso 0.5 1 calc R U P A -1

loop_
_atom_site_aniso_label
_atom_site_aniso_U_11
_atom_site_aniso_U_22
_atom_site_aniso_U_33
_atom_site_aniso_U_23
_atom_site_aniso_U_13
_atom_site_aniso_U_12
Se1 0.0176(4) 0.0208(5) 0.0333(5) -0.0049(3) -0.0052(3) -0.0016(3)
O1 0.039(3) 0.032(3) 0.026(3) -0.004(2) -0.011(2) -0.010(3)
N1 0.015(3) 0.023(4) 0.029(4) -0.005(3) -0.001(3) -0.005(3)
N2 0.026(3) 0.019(4) 0.027(4) -0.008(3) 0.001(3) 0.000(3)
C1 0.016(4) 0.020(4) 0.036(5) -0.011(4) 0.001(3) 0.000(3)
C2 0.022(4) 0.020(4) 0.035(5) 0.002(4) -0.005(4) -0.001(3)
C3 0.030(4) 0.033(5) 0.032(5) -0.001(4) -0.008(3) -0.012(4)
C4 0.020(4) 0.032(5) 0.024(5) -0.007(4) 0.000(3) -0.008(4)
C5 0.019(4) 0.026(4) 0.035(5) -0.007(4) 0.000(3) -0.007(3)
C6 0.007(4) 0.028(5) 0.036(5) -0.007(4) -0.007(3) -0.001(3)
C7 0.015(4) 0.017(4) 0.038(5) -0.012(4) 0.007(3) -0.002(3)
C8 0.010(4) 0.022(4) 0.035(5) -0.005(4) -0.004(3) -0.004(3)
C9 0.013(4) 0.020(4) 0.032(5) -0.001(4) -0.003(3) 0.002(3)
C10 0.016(4) 0.023(5) 0.036(5) -0.009(4) -0.003(3) -0.004(3)
C11 0.014(4) 0.018(4) 0.044(5) -0.013(4) 0.001(4) -0.002(3)
C12 0.015(4) 0.028(5) 0.039(5) -0.011(4) 0.004(4) -0.002(4)
C13 0.026(4) 0.042(5) 0.030(5) -0.016(4) 0.006(4) -0.014(4)
C14 0.027(4) 0.046(6) 0.032(5) -0.018(4) 0.004(4) -0.015(4)
C15 0.029(4) 0.041(5) 0.018(4) -0.004(4) 0.000(3) -0.006(4)
C16 0.020(4) 0.032(5) 0.027(5) -0.004(4) 0.000(3) 0.001(4)
C17 0.017(4) 0.028(5) 0.023(4) -0.010(4) -0.002(3) -0.002(3)
C18 0.039(5) 0.032(5) 0.039(5) -0.008(4) -0.008(4) -0.009(4)
C19 0.024(4) 0.017(4) 0.043(5) -0.012(4) 0.001(3) -0.004(3)
C20 0.036(5) 0.026(5) 0.056(6) -0.018(4) 0.008(4) -0.002(4)
C21 0.019(4) 0.037(5) 0.033(5) -0.006(4) -0.009(3) 0.001(4)
C22 0.022(4) 0.041(5) 0.050(5) -0.012(4) -0.008(4) -0.004(4)
C23 0.043(5) 0.064(6) 0.035(5) -0.021(4) 0.004(4) -0.014(5)
S1 0.0198(11) 0.0306(13) 0.0407(13) -0.0034(10) -0.0102(9) -0.0072(9)
O2 0.055(4) 0.028(3) 0.078(4) -0.024(3) -0.035(3) 0.005(3)
O3 0.027(3) 0.114(5) 0.055(4) -0.001(4) -0.003(3) -0.033(3)
O4 0.048(3) 0.015(3) 0.048(3) 0.007(2) -0.026(3) -0.007(2)
C24 0.018(4) 0.015(4) 0.034(5) 0.003(3) -0.003(3) -0.006(3)
C25 0.026(4) 0.026(4) 0.032(5) -0.004(3) -0.006(4) -0.010(4)
C26 0.015(4) 0.033(5) 0.036(5) -0.004(4) 0.002(3) -0.004(3)
C27 0.019(4) 0.031(5) 0.041(5) 0.003(4) -0.013(4) -0.007(4)
C28 0.033(5) 0.041(5) 0.028(5) 0.000(4) -0.012(4) -0.006(4)
C29 0.020(4) 0.037(5) 0.033(5) 0.003(4) -0.004(4) -0.005(4)
C30 0.039(5) 0.053(6) 0.052(6) 0.006(4) -0.024(4) -0.016(4)
Cl1 0.064(4) 0.068(5) 0.077(4) -0.012(3) -0.001(3) 0.013(4)
Cl2 0.068(4) 0.051(4) 0.078(4) -0.009(3) -0.002(3) -0.026(3)
C31 0.037(9) 0.064(10) 0.076(9) -0.013(8) 0.004(8) -0.002(8)

loop_
_atom_type_symbol
_atom_type_description
_atom_type_scat_dispersion_real
_atom_type_scat_dispersion_imag
_atom_type_scat_source
C C 0.0033 0.0016 'International Tables Vol C Tables 4.2.6.8 and 6.1.1.4'
H H 0.0000 0.0000 'International Tables Vol C Tables 4.2.6.8 and 6.1.1.4'
N N 0.0061 0.0033 'International Tables Vol C Tables 4.2.6.8 and 6.1.1.4'
O O 0.0106 0.0060 'International Tables Vol C Tables 4.2.6.8 and 6.1.1.4'
S S 0.1246 0.1234 'International Tables Vol C Tables 4.2.6.8 and 6.1.1.4'
Se Se -0.0929 2.2259 'International Tables Vol C Tables 4.2.6.8 and 6.1.1.4'
Cl Cl 0.1484 0.1585 'International Tables Vol C Tables 4.2.6.8 and 6.1.1.4'

loop_
_geom_angle_atom_site_label_1
_geom_angle_atom_site_label_2
_geom_angle_atom_site_label_3
_geom_angle
C1 Se1 C7 87.5(3)
C4 O1 C18 118.2(5)
C7 N1 C6 117.1(6)
C7 N1 C19 122.3(6)
C6 N1 C19 120.5(5)
C9 N2 C17 123.5(5)
C9 N2 C21 118.9(5)
C17 N2 C21 117.5(5)
C6 C1 C2 118.9(6)
C6 C1 Se1 111.3(5)
C2 C1 Se1 129.8(5)
C3 C2 C1 119.6(7)
C3 C2 H2 120.2
C1 C2 H2 120.2
C2 C3 C4 120.8(7)
C2 C3 H3 119.6
C4 C3 H3 119.6
O1 C4 C3 115.3(6)
O1 C4 C5 123.1(6)
C3 C4 C5 121.6(7)
C4 C5 C6 116.9(6)
C4 C5 H5 121.6
C6 C5 H5 121.6
C1 C6 C5 122.3(7)
C1 C6 N1 114.3(6)
C5 C6 N1 123.4(6)
N1 C7 C8 122.4(6)
N1 C7 Se1 109.6(5)
C8 C7 Se1 127.9(5)
C9 C8 C7 129.9(6)
C9 C8 H8A 115.1
C7 C8 H8A 115.1
N2 C9 C8 119.6(6)
N2 C9 C10 115.8(6)
C8 C9 C10 124.6(6)
C11 C10 C9 121.9(7)
C11 C10 H10 119.0
C9 C10 H10 119.0
C10 C11 C12 121.4(6)
C10 C11 H11 119.3
C12 C11 H11 119.3
C17 C12 C13 119.3(7)
C17 C12 C11 118.1(6)
C13 C12 C11 122.6(6)
C14 C13 C12 122.5(7)
C14 C13 H13 118.8
C12 C13 H13 118.8
C13 C14 C15 116.6(7)
C13 C14 C23 122.1(7)
C15 C14 C23 121.3(7)
C16 C15 C14 123.7(7)
C16 C15 H15 118.2
C14 C15 H15 118.2
C15 C16 C17 119.5(7)
C15 C16 H16 120.2
C17 C16 H16 120.2
C12 C17 N2 118.9(6)
C12 C17 C16 118.5(6)
N2 C17 C16 122.6(6)
O1 C18 H18A 109.5
O1 C18 H18B 109.5
H18A C18 H18B 109.5
O1 C18 H18C 109.5
H18A C18 H18C 109.5
H18B C18 H18C 109.5
N1 C19 C20 111.7(5)
N1 C19 H19A 109.3
C20 C19 H19A 109.3
N1 C19 H19B 109.3
C20 C19 H19B 109.3
H19A C19 H19B 107.9
C19 C20 H20A 109.5
C19 C20 H20B 109.5
H20A C20 H20B 109.5
C19 C20 H20C 109.5
H20A C20 H20C 109.5
H20B C20 H20C 109.5
C22 C21 N2 111.8(5)
C22 C21 H21A 109.3
N2 C21 H21A 109.3
C22 C21 H21B 109.3
N2 C21 H21B 109.3
H21A C21 H21B 107.9
C21 C22 H22A 109.5
C21 C22 H22B 109.5
H22A C22 H22B 109.5
C21 C22 H22C 109.5
H22A C22 H22C 109.5
H22B C22 H22C 109.5
C14 C23 H23A 109.5
C14 C23 H23B 109.5
H23A C23 H23B 109.5
C14 C23 H23C 109.5
H23A C23 H23C 109.5
H23B C23 H23C 109.5
C14 C23 H23D 109.5
H23A C23 H23D 141.1
H23B C23 H23D 56.3
H23C C23 H23D 56.3
C14 C23 H23E 109.5
H23A C23 H23E 56.3
H23B C23 H23E 141.1
H23C C23 H23E 56.3
H23D C23 H23E 109.5
C14 C23 H23F 109.5
H23A C23 H23F 56.3
H23B C23 H23F 56.3
H23C C23 H23F 141.1
H23D C23 H23F 109.5
H23E C23 H23F 109.5
O3 S1 O2 113.6(4)
O3 S1 O4 112.1(3)
O2 S1 O4 113.8(3)
O3 S1 C24 106.4(3)
O2 S1 C24 104.9(3)
O4 S1 C24 105.2(3)
C25 C24 C29 119.5(6)
C25 C24 S1 118.7(5)
C29 C24 S1 121.6(5)
C24 C25 C26 120.6(7)
C24 C25 H25 119.7
C26 C25 H25 119.7
C27 C26 C25 121.3(6)
C27 C26 H26 119.3
C25 C26 H26 119.3
C26 C27 C28 117.4(6)
C26 C27 C30 121.1(7)
C28 C27 C30 121.5(7)
C27 C28 C29 122.2(7)
C27 C28 H28 118.9
C29 C28 H28 118.9
C24 C29 C28 118.9(7)
C24 C29 H29 120.5
C28 C29 H29 120.5
C27 C30 H30A 109.5
C27 C30 H30B 109.5
H30A C30 H30B 109.5
C27 C30 H30C 109.5
H30A C30 H30C 109.5
H30B C30 H30C 109.5
C27 C30 H30D 109.5
H30A C30 H30D 141.1
H30B C30 H30D 56.3
H30C C30 H30D 56.3
C27 C30 H30E 109.5
H30A C30 H30E 56.3
H30B C30 H30E 141.1
H30C C30 H30E 56.3
H30D C30 H30E 109.5
C27 C30 H30F 109.5
H30A C30 H30F 56.3
H30B C30 H30F 56.3
H30C C30 H30F 141.1
H30D C30 H30F 109.5
H30E C30 H30F 109.5
Cl1 C31 Cl2 113.6(10)
Cl1 C31 H31A 108.9
Cl2 C31 H31A 108.9
Cl1 C31 H31B 108.9
Cl2 C31 H31B 108.9
H31A C31 H31B 107.7

loop_
_geom_bond_atom_site_label_1
_geom_bond_atom_site_label_2
_geom_bond_distance
Se1 C1 1.879(7)
Se1 C7 1.898(7)
O1 C4 1.365(7)
O1 C18 1.430(8)
N1 C7 1.372(8)
N1 C6 1.414(8)
N1 C19 1.471(8)
N2 C9 1.369(8)
N2 C17 1.397(8)
N2 C21 1.504(8)
C1 C6 1.385(9)
C1 C2 1.402(9)
C2 C3 1.371(9)
C2 H2 0.9500
C3 C4 1.378(9)
C3 H3 0.9500
C4 C5 1.394(9)
C5 C6 1.397(9)
C5 H5 0.9500
C7 C8 1.393(9)
C8 C9 1.393(9)
C8 H8A 0.9500
C9 C10 1.435(9)
C10 C11 1.337(9)
C10 H10 0.9500
C11 C12 1.417(9)
C11 H11 0.9500
C12 C17 1.396(9)
C12 C13 1.414(9)
C13 C14 1.371(10)
C13 H13 0.9500
C14 C15 1.392(9)
C14 C23 1.488(9)
C15 C16 1.364(9)
C15 H15 0.9500
C16 C17 1.416(9)
C16 H16 0.9500
C18 H18A 0.9800
C18 H18B 0.9800
C18 H18C 0.9800
C19 C20 1.506(9)
C19 H19A 0.9900
C19 H19B 0.9900
C20 H20A 0.9800
C20 H20B 0.9800
C20 H20C 0.9800
C21 C22 1.474(9)
C21 H21A 0.9900
C21 H21B 0.9900
C22 H22A 0.9800
C22 H22B 0.9800
C22 H22C 0.9800
C23 H23A 0.9800
C23 H23B 0.9800
C23 H23C 0.9800
C23 H23D 0.9800
C23 H23E 0.9800
C23 H23F 0.9800
S1 O3 1.432(5)
S1 O2 1.432(5)
S1 O4 1.443(5)
S1 C24 1.783(7)
C24 C25 1.377(9)
C24 C29 1.387(9)
C25 C26 1.386(9)
C25 H25 0.9500
C26 C27 1.383(9)
C26 H26 0.9500
C27 C28 1.383(9)
C27 C30 1.518(9)
C28 C29 1.397(9)
C28 H28 0.9500
C29 H29 0.9500
C30 H30A 0.9800
C30 H30B 0.9800
C30 H30C 0.9800
C30 H30D 0.9800
C30 H30E 0.9800
C30 H30F 0.9800
Cl1 C31 1.737(11)
Cl2 C31 1.760(12)
C31 H31A 0.9900
C31 H31B 0.9900
